data_4350100
loop_
_publ_author_name
'Kani\<zaj, Lidija'
'Andro\<s Dubraja, Lidija'
'Tori\'c, Filip'
'Paji\'c, Damir'
'Mol\<canov, Kre\<simir'
'Wenger, Emmanuel'
'Juri\'c, Marijana'

_publ_section_title
;
 Dimensionality controlled by light exposure: 1D versus 3D oxalate-bridged
 [CuFe] coordination polymers based on an [Fe(C2O4)3]3&#x2212;
 metallotecton
;
_journal_issue 11
_journal_name_full 'Inorganic Chemistry Frontiers'
_journal_page_first 3327
_journal_paper_doi 10.1039/C9QI00926D
_journal_volume 6
_journal_year 2019
_chemical_formula_sum 'C36 H24 Cu Fe2 N6 O12'
_chemical_formula_weight 907.85
_space_group_crystal_system cubic
_space_group_IT_number 213
_space_group_name_Hall 'P 4bd 2ab 3'
_space_group_name_H-M_alt 'P 41 3 2'
_atom_sites_solution_hydrogens difmap
_audit_creation_method SHELXL-2017/1
_audit_update_record
;
2019-07-11 deposited with the CCDC.	2019-09-25 downloaded from the CCDC.
;
_cell_angle_alpha 90.000(5)
_cell_angle_beta 90.000(5)
_cell_angle_gamma 90.000(5)
_cell_formula_units_Z 4
_cell_length_a 15.379(5)
_cell_length_b 15.379(5)
_cell_length_c 15.379(5)
_cell_measurement_reflns_used 2665
_cell_measurement_temperature 293(2)
_cell_measurement_theta_max 75.6687
_cell_measurement_theta_min 2.8717
_cell_volume 3637(2)
_computing_structure_refinement 'SHELXL-2017/1 (Sheldrick, 2017)'
_diffrn_ambient_temperature 293(2)
_diffrn_detector 'CCD plate'
_diffrn_detector_area_resol_mean 10.4323
_diffrn_detector_type Ruby
_diffrn_measured_fraction_theta_full 0.999
_diffrn_measured_fraction_theta_max 0.998
_diffrn_measurement_device 'four-circle diffractometer'
_diffrn_measurement_device_type 'Xcalibur, Ruby, Nova'
_diffrn_radiation_monochromator mirror
_diffrn_radiation_probe x-ray
_diffrn_radiation_type CuK\a
_diffrn_radiation_wavelength 1.54179
_diffrn_reflns_av_R_equivalents 0.0324
_diffrn_reflns_av_unetI/netI 0.0112
_diffrn_reflns_Laue_measured_fraction_full 0.999
_diffrn_reflns_Laue_measured_fraction_max 0.998
_diffrn_reflns_limit_h_max 19
_diffrn_reflns_limit_h_min -19
_diffrn_reflns_limit_k_max 19
_diffrn_reflns_limit_k_min -12
_diffrn_reflns_limit_l_max 18
_diffrn_reflns_limit_l_min -14
_diffrn_reflns_number 20318
_diffrn_reflns_point_group_measured_fraction_full 0.999
_diffrn_reflns_point_group_measured_fraction_max 0.998
_diffrn_reflns_theta_full 67.680
_diffrn_reflns_theta_max 76.407
_diffrn_reflns_theta_min 4.065
_diffrn_source 'micro-focus sealed X-ray tube'
_diffrn_source_type 'Nova (Cu) X-ray Source'
_exptl_absorpt_coefficient_mu 7.633
_exptl_crystal_colour red
_exptl_crystal_density_diffrn 1.658
_exptl_crystal_description rod
_exptl_crystal_F_000 1836
_refine_diff_density_max 0.444
_refine_diff_density_min -0.961
_refine_diff_density_rms 0.064
_refine_ls_abs_structure_details
;
 Refined as an inversion twin.
;
_refine_ls_abs_structure_Flack 0.214(18)
_refine_ls_extinction_method none
_refine_ls_goodness_of_fit_ref 1.141
_refine_ls_hydrogen_treatment refall
_refine_ls_matrix_type full
_refine_ls_number_parameters 105
_refine_ls_number_reflns 1285
_refine_ls_number_restraints 0
_refine_ls_restrained_S_all 1.141
_refine_ls_R_factor_all 0.0593
_refine_ls_R_factor_gt 0.0593
_refine_ls_shift/su_max 0.000
_refine_ls_shift/su_mean 0.000
_refine_ls_structure_factor_coef Fsqd
_refine_ls_weighting_details 'w=1/[\s^2^(Fo^2^)+(0.0450P)^2^+14.6401P] where P=(Fo^2^+2Fc^2^)/3'
_refine_ls_weighting_scheme calc
_refine_ls_wR_factor_gt 0.1433
_refine_ls_wR_factor_ref 0.1433
_reflns_Friedel_coverage 0.581
_reflns_Friedel_fraction_full 1.000
_reflns_Friedel_fraction_max 0.998
_reflns_number_gt 1285
_reflns_number_total 1285
_reflns_threshold_expression 'I > 2\s(I)'
_cod_data_source_file c9qi00926d2.cif
_cod_data_source_block shelx_CCDC3
_cod_original_cell_volume 3637(4)
_cod_database_code 4350100
_shelx_shelxl_version_number 2017/1
_shelx_space_group_comment
;
The symmetry employed for this shelxl refinement is uniquely defined
by the following loop, which should always be used as a source of
symmetry information in preference to the above space-group names.
They are only intended as comments.
;

loop_
_space_group_symop_operation_xyz
'x, y, z'
'-x+1/2, -y, z+1/2'
'x+1/2, -y+1/2, -z'
'-x, y+1/2, -z+1/2'
'z, x, y'
'y, z, x'
'-z+1/2, -x, y+1/2'
'-y, z+1/2, -x+1/2'
'z+1/2, -x+1/2, -y'
'-y+1/2, -z, x+1/2'
'-z, x+1/2, -y+1/2'
'y+1/2, -z+1/2, -x'
'-y+3/4, -x+3/4, -z+3/4'
'y+3/4, x+1/4, -z+1/4'
'y+1/4, -x+1/4, z+3/4'
'-y+1/4, x+3/4, z+1/4'
'-x+3/4, -z+3/4, -y+3/4'
'-z+3/4, -y+3/4, -x+3/4'
'x+3/4, z+1/4, -y+1/4'
'-z+1/4, y+3/4, x+1/4'
'x+1/4, -z+1/4, y+3/4'
'z+3/4, y+1/4, -x+1/4'
'-x+1/4, z+3/4, y+1/4'
'z+1/4, -y+1/4, x+3/4'

loop_
_atom_site_label
_atom_site_type_symbol
_atom_site_fract_x
_atom_site_fract_y
_atom_site_fract_z
_atom_site_U_iso_or_equiv
_atom_site_adp_type
_atom_site_occupancy
_atom_site_site_symmetry_order
_atom_site_calc_flag
_atom_site_refinement_flags_posn
_atom_site_refinement_flags_adp
_atom_site_refinement_flags_occupancy
C1 C 0.875000 0.5134(4) 0.2366(4) 0.0281(19) Uani 1 2 d S T P
C2 C 0.875000 0.4414(4) 0.3086(4) 0.032(2) Uani 1 2 d S T P
C3 C 0.6280(5) 0.3102(4) 0.3181(5) 0.0349(14) Uani 1 1 d . . .
C4 C 0.6305(6) 0.3987(4) 0.3312(6) 0.049(2) Uani 1 1 d . . .
C5 C 0.6300(5) 0.4309(5) 0.4155(6) 0.047(2) Uani 1 1 d . . .
C6 C 0.6274(5) 0.3731(5) 0.4838(5) 0.0382(16) Uani 1 1 d . . .
C7 C 0.6254(4) 0.2843(4) 0.4669(4) 0.0245(12) Uani 1 1 d . . .
N1 N 0.6253(3) 0.2530(3) 0.3845(3) 0.0234(10) Uani 1 1 d . . .
O1 O 0.8641(4) 0.4895(3) 0.1601(3) 0.0351(11) Uani 1 1 d . . .
O2 O 0.8593(4) 0.3658(3) 0.2842(3) 0.0381(12) Uani 1 1 d . . .
Fe1 Fe 0.85245(7) 0.35245(7) 0.14755(7) 0.0292(5) Uani 1 3 d S T P
Cu1 Cu 0.625000 0.125000 0.375000 0.0224(5) Uani 1 6 d S T P
H6 H 0.628(4) 0.391(4) 0.542(4) 0.019(16) Uiso 1 1 d . . .
H4 H 0.630(6) 0.436(5) 0.280(6) 0.04(2) Uiso 1 1 d . . .
H3 H 0.630(6) 0.298(6) 0.264(6) 0.06(3) Uiso 1 1 d . . .
H5 H 0.634(6) 0.490(6) 0.428(5) 0.05(2) Uiso 1 1 d . . .

loop_
_atom_site_aniso_label
_atom_site_aniso_U_11
_atom_site_aniso_U_22
_atom_site_aniso_U_33
_atom_site_aniso_U_23
_atom_site_aniso_U_13
_atom_site_aniso_U_12
C1 0.027(4) 0.029(3) 0.029(3) 0.006(3) 0.004(3) 0.004(3)
C2 0.031(5) 0.033(3) 0.033(3) 0.007(4) 0.002(3) 0.002(3)
C3 0.043(4) 0.025(3) 0.036(4) 0.008(3) 0.004(3) 0.000(3)
C4 0.061(5) 0.020(3) 0.065(5) 0.010(3) 0.000(4) -0.003(3)
C5 0.049(4) 0.019(3) 0.074(6) -0.007(3) -0.001(4) -0.002(3)
C6 0.032(3) 0.030(3) 0.053(4) -0.015(3) 0.000(3) 0.001(3)
C7 0.020(3) 0.022(3) 0.032(3) -0.006(2) 0.001(2) 0.000(2)
N1 0.023(2) 0.019(2) 0.028(3) 0.000(2) 0.001(2) 0.0008(18)
O1 0.048(3) 0.032(2) 0.025(2) 0.0045(18) -0.002(2) 0.003(2)
O2 0.057(3) 0.025(2) 0.032(2) 0.0039(19) -0.001(2) -0.005(2)
Fe1 0.0292(5) 0.0292(5) 0.0292(5) -0.0009(4) -0.0009(4) 0.0009(4)
Cu1 0.0224(5) 0.0224(5) 0.0224(5) 0.0010(5) 0.0010(5) -0.0010(5)

loop_
_atom_type_symbol
_atom_type_description
_atom_type_scat_dispersion_real
_atom_type_scat_dispersion_imag
_atom_type_scat_source
C C 0.0181 0.0091 'International Tables Vol C Tables 4.2.6.8 and 6.1.1.4'
H H 0.0000 0.0000 'International Tables Vol C Tables 4.2.6.8 and 6.1.1.4'
N N 0.0311 0.0180 'International Tables Vol C Tables 4.2.6.8 and 6.1.1.4'
O O 0.0492 0.0322 'International Tables Vol C Tables 4.2.6.8 and 6.1.1.4'
Fe Fe -1.1336 3.1974 'International Tables Vol C Tables 4.2.6.8 and 6.1.1.4'
Cu Cu -1.9646 0.5888 'International Tables Vol C Tables 4.2.6.8 and 6.1.1.4'

loop_
_geom_angle_atom_site_label_1
_geom_angle_atom_site_label_2
_geom_angle_atom_site_label_3
_geom_angle
_geom_angle_site_symmetry_1
_geom_angle_site_symmetry_3
O1 C1 O1 125.3(8) 17_655 .
O1 C1 C2 117.4(4) 17_655 .
O1 C1 C2 117.4(4) . .
O2 C2 O2 126.9(9) . 17_655
O2 C2 C1 116.5(4) . .
O2 C2 C1 116.5(4) 17_655 .
N1 C3 C4 122.3(7) . .
C3 C4 C5 119.3(7) . .
C6 C5 C4 118.9(7) . .
C5 C6 C7 119.5(7) . .
N1 C7 C6 121.6(6) . .
N1 C7 C7 114.2(3) . 23_645
C6 C7 C7 124.2(4) . 23_645
C3 N1 C7 118.5(5) . .
C3 N1 Cu1 126.5(5) . .
C7 N1 Cu1 115.0(4) . .
C1 O1 Fe1 113.0(5) . .
C2 O2 Fe1 113.6(5) . .
O2 Fe1 O2 98.11(17) 12_556 11_645
O2 Fe1 O2 98.11(17) 12_556 .
O2 Fe1 O2 98.11(17) 11_645 .
O2 Fe1 O1 169.33(19) 12_556 .
O2 Fe1 O1 92.5(2) 11_645 .
O2 Fe1 O1 78.99(17) . .
O2 Fe1 O1 79.00(17) 12_556 12_556
O2 Fe1 O1 169.33(19) 11_645 12_556
O2 Fe1 O1 92.5(2) . 12_556
O1 Fe1 O1 90.8(2) . 12_556
O2 Fe1 O1 92.5(2) 12_556 11_645
O2 Fe1 O1 79.00(17) 11_645 11_645
O2 Fe1 O1 169.33(19) . 11_645
O1 Fe1 O1 90.8(2) . 11_645
O1 Fe1 O1 90.8(2) 12_556 11_645
N1 Cu1 N1 94.1(2) 13 23_645
N1 Cu1 N1 81.6(3) 13 11_645
N1 Cu1 N1 173.9(3) 23_645 11_645
N1 Cu1 N1 94.1(2) 13 24_554
N1 Cu1 N1 94.1(2) 23_645 24_554
N1 Cu1 N1 90.6(3) 11_645 24_554
N1 Cu1 N1 173.9(3) 13 12_556
N1 Cu1 N1 90.6(3) 23_645 12_556
N1 Cu1 N1 94.1(2) 11_645 12_556
N1 Cu1 N1 81.6(3) 24_554 12_556
N1 Cu1 N1 90.6(3) 13 .
N1 Cu1 N1 81.6(3) 23_645 .
N1 Cu1 N1 94.1(2) 11_645 .
N1 Cu1 N1 173.9(3) 24_554 .
N1 Cu1 N1 94.1(2) 12_556 .

loop_
_geom_bond_atom_site_label_1
_geom_bond_atom_site_label_2
_geom_bond_distance
_geom_bond_site_symmetry_2
C1 O1 1.244(6) 17_655
C1 O1 1.244(6) .
C1 C2 1.567(12) .
C2 O2 1.245(6) .
C2 O2 1.245(6) 17_655
C3 N1 1.348(8) .
C3 C4 1.378(9) .
C4 C5 1.388(12) .
C5 C6 1.377(12) .
C6 C7 1.390(9) .
C7 N1 1.355(8) .
C7 C7 1.467(12) 23_645
N1 Cu1 1.974(5) .
O1 Fe1 2.124(5) .
O2 Fe1 2.115(5) .
